data_1555130
loop_
_publ_author_name
'Liu, Weigang'
'Pan, Hongjie'
'Tian, Hua'
'Shi, Yian'

_publ_section_title
;
 Enantioselective 6-exo-Bromoaminocyclization of Homoallylic
 N-Tosylcarbamates Catalyzed by a Novel Monophosphine-Sc(OTf)3 Complex.
;
_journal_issue 16
_journal_name_full 'Organic letters'
_journal_page_first 3956
_journal_page_last 3959
_journal_paper_doi 10.1021/acs.orglett.5b01779
_journal_volume 17
_journal_year 2015
_chemical_absolute_configuration ad
_chemical_formula_moiety 'C20 H24 Br N O4 S'
_chemical_formula_sum 'C20 H24 Br N O4 S'
_chemical_formula_weight 454.37
_space_group_crystal_system monoclinic
_space_group_IT_number 4
_space_group_name_Hall 'P 2yb'
_space_group_name_H-M_alt 'P 1 21 1'
_atom_sites_solution_hydrogens mixed
_audit_creation_date 2015-01-28
_audit_creation_method
;
Olex2 1.2
(compiled 2015.01.19 svn.r3143 for OlexSys, GUI svn.r4992)
;
_cell_angle_alpha 90
_cell_angle_beta 104.87(3)
_cell_angle_gamma 90
_cell_formula_units_Z 4
_cell_length_a 14.656(3)
_cell_length_b 10.051(2)
_cell_length_c 14.998(3)
_cell_measurement_reflns_used 6926
_cell_measurement_temperature 173.1500
_cell_measurement_theta_max 27.4802
_cell_measurement_theta_min 1.4375
_cell_volume 2135.3(8)
_computing_cell_refinement 'CrystalClear (Rigaku Inc., 2007)'
_computing_data_collection 'CrystalClear (Rigaku Inc., 2007)'
_computing_data_reduction 'CrystalClear (Rigaku Inc., 2007)'
_computing_molecular_graphics 'Olex2 (Dolomanov et al., 2013)'
_computing_publication_material 'Olex2 (Dolomanov et al., 2013)'
_computing_structure_refinement 'ShelXL (Sheldrick, 2013)'
_computing_structure_solution
;
 'XS (Sheldrick, 2013)'
;
_diffrn_ambient_temperature 173.1500
_diffrn_detector_area_resol_mean 28.5714
_diffrn_measured_fraction_theta_full 0.997
_diffrn_measured_fraction_theta_max 0.989
_diffrn_measurement_details
;
scan:
	Number of images: 360
	           Slice: -110.0000 - 70.0000
	     Image width: 0.5000
	        Exp time: 5.0000
	   Rotation axis: Omega
	           Omega: 0.0000
	             Chi: 45.0000
	             Phi: 90.0000
	             XTD: 45.1072
	          2theta: -19.7703
scan:
	Number of images: 330
	           Slice: -110.0000 - 55.0000
	     Image width: 0.5000
	        Exp time: 5.0000
	   Rotation axis: Omega
	           Omega: 0.0000
	             Chi: 45.0000
	             Phi: 270.0000
	             XTD: 45.1072
	          2theta: -19.7703
scan:
	Number of images: 328
	           Slice: -110.0000 - 54.0000
	     Image width: 0.5000
	        Exp time: 5.0000
	   Rotation axis: Omega
	           Omega: 0.0000
	             Chi: 45.0000
	             Phi: 180.0000
	             XTD: 45.1072
	          2theta: -19.7703
;
_diffrn_measurement_device
;
Saturn724+ (2x2 bin mode)
;
_diffrn_measurement_device_details
;
AFC10: Fixed Chi 2 circle
;
_diffrn_measurement_device_type 'Saturn724+ CCD'
_diffrn_measurement_method '\w scans at fixed \c = 45\%'
_diffrn_orient_matrix_type d*Trek
_diffrn_orient_matrix_UB_11 0.0704
_diffrn_orient_matrix_UB_12 -0.0034
_diffrn_orient_matrix_UB_13 0.0045
_diffrn_orient_matrix_UB_21 0.0049
_diffrn_orient_matrix_UB_22 0.0994
_diffrn_orient_matrix_UB_23 -0.0016
_diffrn_orient_matrix_UB_31 0.0135
_diffrn_orient_matrix_UB_32 0.0005
_diffrn_orient_matrix_UB_33 0.0677
_diffrn_radiation_detector CCD
_diffrn_radiation_monochromator 'Graphite Monochromator'
_diffrn_radiation_type MoK\a
_diffrn_radiation_wavelength 0.71073
_diffrn_reflns_av_R_equivalents 0.0586
_diffrn_reflns_av_unetI/netI 0.0634
_diffrn_reflns_Laue_measured_fraction_full 0.997
_diffrn_reflns_Laue_measured_fraction_max 0.989
_diffrn_reflns_limit_h_max 18
_diffrn_reflns_limit_h_min -18
_diffrn_reflns_limit_k_max 13
_diffrn_reflns_limit_k_min -12
_diffrn_reflns_limit_l_max 19
_diffrn_reflns_limit_l_min -19
_diffrn_reflns_number 23277
_diffrn_reflns_point_group_measured_fraction_full 0.998
_diffrn_reflns_point_group_measured_fraction_max 0.991
_diffrn_reflns_theta_full 25.242
_diffrn_reflns_theta_max 27.485
_diffrn_reflns_theta_min 1.405
_diffrn_source 'Sealed Tube'
_diffrn_source_current 30.0000
_diffrn_source_power 1.5000
_diffrn_source_voltage 50.0000
_exptl_absorpt_coefficient_mu 2.047
_exptl_absorpt_correction_T_max 1.0000
_exptl_absorpt_correction_T_min 0.3253
_exptl_absorpt_correction_type multi-scan
_exptl_absorpt_process_details 'CrystalClear (Rigaku Inc., 2007)'
_exptl_crystal_colour Colorless
_exptl_crystal_density_diffrn 1.413
_exptl_crystal_description Plate
_exptl_crystal_F_000 936
_exptl_crystal_size_max 0.75
_exptl_crystal_size_mid 0.28
_exptl_crystal_size_min 0.05
_refine_diff_density_max 0.353
_refine_diff_density_min -0.617
_refine_diff_density_rms 0.103
_refine_ls_abs_structure_details
;
 Refined as an inversion twin.
;
_refine_ls_abs_structure_Flack 0.012(12)
_refine_ls_extinction_method none
_refine_ls_goodness_of_fit_ref 1.132
_refine_ls_hydrogen_treatment constr
_refine_ls_matrix_type full
_refine_ls_number_parameters 492
_refine_ls_number_reflns 8785
_refine_ls_number_restraints 1
_refine_ls_restrained_S_all 1.132
_refine_ls_R_factor_all 0.0703
_refine_ls_R_factor_gt 0.0597
_refine_ls_shift/su_max 0.000
_refine_ls_shift/su_mean 0.000
_refine_ls_structure_factor_coef Fsqd
_refine_ls_weighting_details 'w=1/[\s^2^(Fo^2^)+(0.0433P)^2^+1.4854P] where P=(Fo^2^+2Fc^2^)/3'
_refine_ls_weighting_scheme calc
_refine_ls_wR_factor_gt 0.1270
_refine_ls_wR_factor_ref 0.1338
_reflns_Friedel_coverage 0.894
_reflns_Friedel_fraction_full 0.999
_reflns_Friedel_fraction_max 0.992
_reflns_number_gt 7546
_reflns_number_total 8785
_reflns_threshold_expression 'I > 2\s(I)'
_cod_data_source_file ol5b01779_si_005.cif
_cod_data_source_block sa3896
_cod_database_code 1555130
_shelxl_version_number 2013-4
_shelx_space_group_comment
;
The symmetry employed for this shelxl refinement is uniquely defined
by the following loop, which should always be used as a source of
symmetry information in preference to the above space-group names.
They are only intended as comments.
;
_diffrn_number_total 5131
_olex2_refinement_description
;
1. Twinned data refinement
 Scales: 0.988(12) 0.012(12)
2. Fixed Uiso
 At 1.2 times of:
  All C(H) groups, All C(H,H) groups, All N(H) groups
 At 1.5 times of:
  All C(H,H,H) groups
3.a Riding coordinates:
 N1(H1), N2(H2A)
3.b Ternary CH refined with riding coordinates:
 C10(H10), C30(H30)
3.c Secondary CH2 refined with riding coordinates:
 C8(H8A,H8B), C9(H9A,H9B), C11(H11A,H11B), C12(H12A,H12B), C28(H28A,H28B),
 C29(H29A,H29B), C31(H31A,H31B), C32(H32A,H32B)
3.d Aromatic/amide H refined with riding coordinates:
 C2(H2), C3(H3), C5(H5), C6(H6), C15(H15), C16(H16), C18(H18), C19(H19),
 C22(H22), C23(H23), C25(H25), C26(H26), C35(H35), C36(H36), C38(H38), C39(H39)
3.e Idealised Me refined as rotating group:
 C13(H13A,H13B,H13C), C20(H20A,H20B,H20C), C33(H33A,H33B,H33C), C40(H40A,H40B,
 H40C)
;
_olex2_submission_special_instructions 'No special instructions were received'

loop_
_space_group_symop_operation_xyz
'x, y, z'
'-x, y+1/2, -z'

loop_
_atom_site_label
_atom_site_type_symbol
_atom_site_fract_x
_atom_site_fract_y
_atom_site_fract_z
_atom_site_U_iso_or_equiv
_atom_site_adp_type
_atom_site_occupancy
_atom_site_site_symmetry_order
_atom_site_calc_flag
_atom_site_refinement_flags_posn
Br1 Br 0.14381(5) 0.05928(6) -0.46337(6) 0.0541(3) Uani 1 1 d .
S1 S 0.47066(11) 0.79101(16) -0.57953(11) 0.0357(3) Uani 1 1 d .
O1 O 0.1543(3) 0.7409(5) -0.4363(4) 0.0545(14) Uani 1 1 d .
O2 O 0.3092(3) 0.6880(4) -0.3852(3) 0.0392(11) Uani 1 1 d .
O3 O 0.5163(3) 0.6631(4) -0.5712(3) 0.0408(10) Uani 1 1 d .
O4 O 0.4925(3) 0.8909(5) -0.6385(3) 0.0469(12) Uani 1 1 d .
N1 N 0.4938(4) 0.8549(5) -0.4778(3) 0.0347(12) Uani 1 1 d .
H1 H 0.4569 0.9215 -0.4781 0.042 Uiso 1 1 d R
C1 C 0.1640(5) 0.2464(7) -0.4439(5) 0.0441(16) Uani 1 1 d .
C2 C 0.2570(5) 0.2878(7) -0.4055(5) 0.0431(15) Uani 1 1 d .
H2 H 0.3059 0.2264 -0.3888 0.052 Uiso 1 1 calc R
C3 C 0.2738(5) 0.4226(7) -0.3933(5) 0.0386(15) Uani 1 1 d .
H3 H 0.3346 0.4529 -0.3663 0.046 Uiso 1 1 calc R
C4 C 0.2007(4) 0.5130(7) -0.4210(5) 0.0358(14) Uani 1 1 d .
C5 C 0.1082(5) 0.4676(8) -0.4592(5) 0.0495(18) Uani 1 1 d .
H5 H 0.0591 0.5285 -0.4770 0.059 Uiso 1 1 calc R
C6 C 0.0899(5) 0.3333(8) -0.4704(6) 0.0503(18) Uani 1 1 d .
H6 H 0.0288 0.3024 -0.4952 0.060 Uiso 1 1 calc R
C7 C 0.2167(5) 0.6594(7) -0.4152(5) 0.0411(16) Uani 1 1 d .
C8 C 0.3333(5) 0.8282(6) -0.3813(5) 0.0384(14) Uani 1 1 d .
H8A H 0.2976 0.8764 -0.3455 0.046 Uiso 1 1 calc R
H8B H 0.3188 0.8655 -0.4430 0.046 Uiso 1 1 calc R
C9 C 0.4385(4) 0.8391(6) -0.3361(4) 0.0362(14) Uani 1 1 d .
H9A H 0.4514 0.7969 -0.2760 0.043 Uiso 1 1 calc R
H9B H 0.4546 0.9325 -0.3264 0.043 Uiso 1 1 calc R
C10 C 0.5023(5) 0.7769(7) -0.3906(4) 0.0345(14) Uani 1 1 d .
H10 H 0.4817 0.6853 -0.4067 0.041 Uiso 1 1 calc R
C11 C 0.6050(4) 0.7751(7) -0.3325(4) 0.0411(15) Uani 1 1 d .
H11A H 0.6207 0.8634 -0.3070 0.049 Uiso 1 1 calc R
H11B H 0.6093 0.7148 -0.2811 0.049 Uiso 1 1 calc R
C12 C 0.6784(5) 0.7346(8) -0.3819(5) 0.0491(18) Uani 1 1 d .
H12A H 0.6784 0.7984 -0.4305 0.059 Uiso 1 1 calc R
H12B H 0.6617 0.6485 -0.4106 0.059 Uiso 1 1 calc R
C13 C 0.7787(5) 0.7267(9) -0.3166(5) 0.053(2) Uani 1 1 d .
H13A H 0.8231 0.7046 -0.3515 0.080 Uiso 1 1 calc GR
H13B H 0.7802 0.6595 -0.2708 0.080 Uiso 1 1 calc GR
H13C H 0.7952 0.8112 -0.2869 0.080 Uiso 1 1 calc GR
C14 C 0.3479(5) 0.7589(7) -0.6195(4) 0.0383(14) Uani 1 1 d .
C15 C 0.3118(5) 0.6349(7) -0.6061(5) 0.0426(15) Uani 1 1 d .
H15 H 0.3516 0.5687 -0.5747 0.051 Uiso 1 1 calc R
C16 C 0.2156(5) 0.6102(8) -0.6400(5) 0.0526(18) Uani 1 1 d .
H16 H 0.1919 0.5266 -0.6316 0.063 Uiso 1 1 calc R
C17 C 0.1550(6) 0.7072(9) -0.6857(6) 0.058(2) Uani 1 1 d .
C18 C 0.1920(6) 0.8299(10) -0.6992(6) 0.063(2) Uani 1 1 d .
H18 H 0.1519 0.8955 -0.7312 0.075 Uiso 1 1 calc R
C19 C 0.2882(5) 0.8576(8) -0.6658(5) 0.0499(18) Uani 1 1 d .
H19 H 0.3118 0.9412 -0.6745 0.060 Uiso 1 1 calc R
C20 C 0.0502(6) 0.6764(12) -0.7247(8) 0.092(3) Uani 1 1 d .
H20A H 0.0404 0.5820 -0.7235 0.137 Uiso 1 1 calc GR
H20B H 0.0300 0.7078 -0.7871 0.137 Uiso 1 1 calc GR
H20C H 0.0143 0.7200 -0.6879 0.137 Uiso 1 1 calc GR
Br2 Br -0.14426(5) 0.38315(7) -0.03169(7) 0.0649(3) Uani 1 1 d .
S2 S -0.46257(12) 1.10776(17) 0.06730(11) 0.0391(4) Uani 1 1 d .
O5 O -0.1507(4) 1.0638(5) -0.0683(4) 0.0582(14) Uani 1 1 d .
O6 O -0.3056(3) 1.0134(4) -0.1185(3) 0.0391(11) Uani 1 1 d .
O7 O -0.4965(4) 0.9737(5) 0.0508(4) 0.0542(13) Uani 1 1 d .
O8 O -0.4995(4) 1.1919(6) 0.1259(3) 0.0520(14) Uani 1 1 d .
N2 N -0.4830(4) 1.1819(5) -0.0310(3) 0.0369(12) Uani 1 1 d .
H2A H -0.4410 1.2426 -0.0281 0.044 Uiso 1 1 d R
C21 C -0.1654(5) 0.5687(7) -0.0483(5) 0.0448(16) Uani 1 1 d .
C22 C -0.0902(5) 0.6546(7) -0.0305(6) 0.0489(18) Uani 1 1 d .
H22 H -0.0288 0.6230 -0.0094 0.059 Uiso 1 1 calc R
C23 C -0.1075(5) 0.7891(8) -0.0446(6) 0.0506(18) Uani 1 1 d .
H23 H -0.0574 0.8487 -0.0346 0.061 Uiso 1 1 calc R
C24 C -0.1999(5) 0.8356(7) -0.0737(5) 0.0378(15) Uani 1 1 d .
C25 C -0.2751(5) 0.7486(7) -0.0903(4) 0.0369(14) Uani 1 1 d .
H25 H -0.3366 0.7804 -0.1096 0.044 Uiso 1 1 calc R
C26 C -0.2581(4) 0.6127(7) -0.0778(5) 0.0404(14) Uani 1 1 d .
H26 H -0.3079 0.5525 -0.0891 0.049 Uiso 1 1 calc R
C27 C -0.2139(5) 0.9816(7) -0.0860(5) 0.0415(16) Uani 1 1 d .
C28 C -0.3266(5) 1.1546(6) -0.1282(5) 0.0407(15) Uani 1 1 d .
H28A H -0.2889 1.1965 -0.1648 0.049 Uiso 1 1 calc R
H28B H -0.3121 1.1968 -0.0680 0.049 Uiso 1 1 calc R
C29 C -0.4311(4) 1.1696(7) -0.1754(4) 0.0383(14) Uani 1 1 d .
H29A H -0.4438 1.1257 -0.2349 0.046 Uiso 1 1 calc R
H29B H -0.4448 1.2635 -0.1867 0.046 Uiso 1 1 calc R
C30 C -0.4983(5) 1.1138(7) -0.1222(4) 0.0358(14) Uani 1 1 d .
H30 H -0.4867 1.0182 -0.1122 0.043 Uiso 1 1 calc R
C31 C -0.6009(5) 1.1356(7) -0.1775(5) 0.0428(16) Uani 1 1 d .
H31A H -0.6094 1.2292 -0.1933 0.051 Uiso 1 1 calc R
H31B H -0.6115 1.0861 -0.2348 0.051 Uiso 1 1 calc R
C32 C -0.6755(5) 1.0948(8) -0.1288(5) 0.0502(18) Uani 1 1 d .
H32A H -0.6709 1.1528 -0.0761 0.060 Uiso 1 1 calc R
H32B H -0.6623 1.0049 -0.1057 0.060 Uiso 1 1 calc R
C33 C -0.7759(6) 1.1003(11) -0.1896(6) 0.068(2) Uani 1 1 d .
H33A H -0.7842 1.0325 -0.2361 0.102 Uiso 1 1 calc GR
H33B H -0.7873 1.1860 -0.2186 0.102 Uiso 1 1 calc GR
H33C H -0.8195 1.0859 -0.1526 0.102 Uiso 1 1 calc GR
C34 C -0.3397(5) 1.0994(6) 0.1155(4) 0.0376(14) Uani 1 1 d .
C35 C -0.2907(5) 0.9846(8) 0.1104(5) 0.0518(18) Uani 1 1 d .
H35 H -0.3217 0.9089 0.0823 0.062 Uiso 1 1 calc R
C36 C -0.1923(6) 0.9842(10) 0.1487(6) 0.067(2) Uani 1 1 d .
H36 H -0.1586 0.9069 0.1451 0.080 Uiso 1 1 calc R
C37 C -0.1440(6) 1.0948(11) 0.1915(6) 0.064(2) Uani 1 1 d .
C38 C -0.1953(6) 1.2095(10) 0.1961(6) 0.061(2) Uani 1 1 d .
H38 H -0.1650 1.2855 0.2244 0.073 Uiso 1 1 calc R
C39 C -0.2923(5) 1.2100(8) 0.1582(5) 0.0484(18) Uani 1 1 d .
H39 H -0.3262 1.2871 0.1616 0.058 Uiso 1 1 calc R
C40 C -0.0368(7) 1.0934(14) 0.2336(8) 0.113(5) Uani 1 1 d .
H40A H -0.0233 1.0574 0.2948 0.169 Uiso 1 1 calc GR
H40B H -0.0127 1.1825 0.2359 0.169 Uiso 1 1 calc GR
H40C H -0.0072 1.0394 0.1962 0.169 Uiso 1 1 calc GR

loop_
_atom_site_aniso_label
_atom_site_aniso_U_11
_atom_site_aniso_U_22
_atom_site_aniso_U_33
_atom_site_aniso_U_23
_atom_site_aniso_U_13
_atom_site_aniso_U_12
Br1 0.0382(5) 0.0358(5) 0.0813(6) 0.0008(4) 0.0026(4) -0.0014(3)
S1 0.0322(8) 0.0367(9) 0.0352(8) -0.0016(6) 0.0033(6) 0.0009(7)
O1 0.034(3) 0.039(3) 0.087(4) 0.010(3) 0.010(3) 0.012(2)
O2 0.030(2) 0.032(2) 0.054(3) -0.0006(19) 0.007(2) -0.001(2)
O3 0.038(3) 0.036(2) 0.044(3) -0.0071(19) 0.003(2) 0.005(2)
O4 0.043(3) 0.058(3) 0.037(3) 0.007(2) 0.007(2) -0.007(3)
N1 0.039(3) 0.029(3) 0.035(3) -0.004(2) 0.007(2) 0.002(2)
C1 0.030(4) 0.046(4) 0.056(4) 0.003(3) 0.011(3) -0.002(3)
C2 0.030(3) 0.037(4) 0.058(4) 0.003(3) 0.003(3) 0.006(3)
C3 0.033(4) 0.038(4) 0.046(4) 0.000(3) 0.010(3) 0.001(3)
C4 0.025(3) 0.036(4) 0.046(4) 0.002(3) 0.008(3) 0.001(3)
C5 0.029(4) 0.043(4) 0.073(5) 0.009(3) 0.006(3) 0.005(3)
C6 0.023(3) 0.048(4) 0.073(5) 0.000(4) 0.001(3) -0.002(3)
C7 0.034(4) 0.039(4) 0.050(4) 0.003(3) 0.009(3) 0.005(3)
C8 0.038(4) 0.030(3) 0.048(4) -0.002(3) 0.012(3) -0.002(3)
C9 0.036(3) 0.034(3) 0.037(3) -0.004(2) 0.007(3) -0.001(3)
C10 0.034(3) 0.034(3) 0.032(3) 0.000(2) 0.003(3) 0.001(3)
C11 0.034(4) 0.046(4) 0.039(3) 0.004(3) 0.002(3) 0.003(3)
C12 0.039(4) 0.059(5) 0.047(4) -0.001(3) 0.007(3) 0.005(4)
C13 0.037(4) 0.067(5) 0.052(4) 0.000(4) 0.005(3) 0.011(4)
C14 0.034(3) 0.042(4) 0.036(3) -0.006(3) 0.003(3) -0.001(3)
C15 0.041(4) 0.038(4) 0.044(4) -0.001(3) 0.002(3) -0.002(3)
C16 0.045(4) 0.055(4) 0.056(4) -0.010(4) 0.010(4) -0.008(4)
C17 0.037(4) 0.076(6) 0.058(5) -0.020(4) 0.006(4) -0.005(4)
C18 0.038(4) 0.068(6) 0.072(6) -0.009(4) -0.006(4) 0.004(4)
C19 0.040(4) 0.046(4) 0.060(5) -0.002(3) 0.004(3) 0.008(3)
C20 0.039(5) 0.117(9) 0.110(9) -0.022(7) 0.003(5) -0.013(6)
Br2 0.0392(5) 0.0373(5) 0.1096(8) 0.0022(4) 0.0034(5) 0.0007(3)
S2 0.0362(9) 0.0409(9) 0.0383(9) -0.0010(7) 0.0064(7) -0.0023(7)
O5 0.038(3) 0.038(3) 0.093(4) 0.007(3) 0.007(3) -0.008(2)
O6 0.034(3) 0.030(2) 0.052(3) 0.0000(19) 0.009(2) -0.001(2)
O7 0.054(3) 0.044(3) 0.058(3) 0.007(2) 0.001(2) -0.015(3)
O8 0.044(3) 0.074(4) 0.040(3) -0.011(2) 0.013(2) 0.008(3)
N2 0.045(3) 0.032(3) 0.029(3) -0.006(2) 0.001(2) -0.004(2)
C21 0.034(4) 0.042(4) 0.056(4) -0.002(3) 0.007(3) -0.004(3)
C22 0.021(3) 0.045(4) 0.074(5) -0.003(3) -0.001(3) 0.006(3)
C23 0.030(4) 0.041(4) 0.078(5) -0.003(4) 0.009(3) 0.001(3)
C24 0.029(3) 0.037(4) 0.048(4) -0.003(3) 0.011(3) 0.000(3)
C25 0.024(3) 0.043(4) 0.042(3) 0.000(3) 0.007(3) 0.001(3)
C26 0.028(3) 0.038(3) 0.053(4) 0.002(3) 0.007(3) -0.005(3)
C27 0.037(4) 0.041(4) 0.046(4) 0.002(3) 0.011(3) 0.001(3)
C28 0.036(4) 0.036(3) 0.049(4) 0.003(3) 0.010(3) -0.002(3)
C29 0.038(4) 0.037(3) 0.039(3) 0.003(3) 0.008(3) 0.003(3)
C30 0.036(3) 0.032(3) 0.039(3) -0.007(3) 0.008(3) 0.005(3)
C31 0.041(4) 0.044(4) 0.043(4) -0.010(3) 0.010(3) 0.006(3)
C32 0.041(4) 0.052(5) 0.056(4) -0.008(3) 0.010(3) 0.002(4)
C33 0.040(5) 0.091(7) 0.069(6) -0.007(5) 0.009(4) 0.003(5)
C34 0.040(4) 0.033(3) 0.040(3) 0.003(3) 0.010(3) 0.000(3)
C35 0.053(5) 0.046(4) 0.056(4) 0.003(3) 0.012(4) 0.005(4)
C36 0.065(6) 0.064(6) 0.075(6) 0.016(5) 0.025(5) 0.028(5)
C37 0.042(4) 0.099(7) 0.052(5) 0.017(5) 0.014(4) 0.005(5)
C38 0.038(4) 0.079(6) 0.061(5) -0.009(4) 0.006(4) -0.013(4)
C39 0.036(4) 0.043(4) 0.065(5) -0.002(3) 0.010(3) -0.001(3)
C40 0.042(5) 0.187(14) 0.103(9) 0.032(9) 0.009(5) 0.006(7)

loop_
_atom_type_symbol
_atom_type_description
_atom_type_scat_dispersion_real
_atom_type_scat_dispersion_imag
_atom_type_scat_source
C C 0.0033 0.0016 'International Tables Vol C Tables 4.2.6.8 and 6.1.1.4'
H H 0.0000 0.0000 'International Tables Vol C Tables 4.2.6.8 and 6.1.1.4'
Br Br -0.2901 2.4595 'International Tables Vol C Tables 4.2.6.8 and 6.1.1.4'
N N 0.0061 0.0033 'International Tables Vol C Tables 4.2.6.8 and 6.1.1.4'
O O 0.0106 0.0060 'International Tables Vol C Tables 4.2.6.8 and 6.1.1.4'
S S 0.1246 0.1234 'International Tables Vol C Tables 4.2.6.8 and 6.1.1.4'

loop_
_geom_angle_atom_site_label_1
_geom_angle_atom_site_label_2
_geom_angle_atom_site_label_3
_geom_angle
O3 S1 N1 107.1(3)
O3 S1 C14 106.0(3)
O4 S1 O3 120.6(3)
O4 S1 N1 106.2(3)
O4 S1 C14 106.7(3)
N1 S1 C14 110.0(3)
C7 O2 C8 115.8(5)
S1 N1 H1 109.0
C10 N1 S1 124.6(4)
C10 N1 H1 108.8
C2 C1 Br1 116.7(5)
C6 C1 Br1 120.1(5)
C6 C1 C2 123.1(7)
C1 C2 H2 121.1
C3 C2 C1 117.9(6)
C3 C2 H2 121.1
C2 C3 H3 119.8
C2 C3 C4 120.4(6)
C4 C3 H3 119.8
C3 C4 C5 120.0(6)
C3 C4 C7 122.2(6)
C5 C4 C7 117.7(6)
C4 C5 H5 119.8
C6 C5 C4 120.3(7)
C6 C5 H5 119.8
C1 C6 C5 118.3(7)
C1 C6 H6 120.9
C5 C6 H6 120.9
O1 C7 O2 124.9(7)
O1 C7 C4 124.0(7)
O2 C7 C4 111.1(6)
O2 C8 H8A 110.3
O2 C8 H8B 110.3
O2 C8 C9 107.2(5)
H8A C8 H8B 108.5
C9 C8 H8A 110.3
C9 C8 H8B 110.3
C8 C9 H9A 108.5
C8 C9 H9B 108.5
C8 C9 C10 115.0(5)
H9A C9 H9B 107.5
C10 C9 H9A 108.5
C10 C9 H9B 108.5
N1 C10 C9 109.1(5)
N1 C10 H10 108.9
N1 C10 C11 110.5(5)
C9 C10 H10 108.9
C9 C10 C11 110.3(5)
C11 C10 H10 108.9
C10 C11 H11A 108.2
C10 C11 H11B 108.2
H11A C11 H11B 107.4
C12 C11 C10 116.3(5)
C12 C11 H11A 108.2
C12 C11 H11B 108.2
C11 C12 H12A 109.1
C11 C12 H12B 109.1
C11 C12 C13 112.6(6)
H12A C12 H12B 107.8
C13 C12 H12A 109.1
C13 C12 H12B 109.1
C12 C13 H13A 109.5
C12 C13 H13B 109.5
C12 C13 H13C 109.5
H13A C13 H13B 109.5
H13A C13 H13C 109.5
H13B C13 H13C 109.5
C15 C14 S1 120.4(5)
C19 C14 S1 119.6(6)
C19 C14 C15 120.0(6)
C14 C15 H15 120.2
C14 C15 C16 119.7(7)
C16 C15 H15 120.2
C15 C16 H16 119.4
C17 C16 C15 121.2(8)
C17 C16 H16 119.4
C16 C17 C18 118.5(7)
C16 C17 C20 120.2(9)
C18 C17 C20 121.2(9)
C17 C18 H18 119.3
C17 C18 C19 121.5(8)
C19 C18 H18 119.3
C14 C19 C18 119.1(8)
C14 C19 H19 120.4
C18 C19 H19 120.4
C17 C20 H20A 109.5
C17 C20 H20B 109.5
C17 C20 H20C 109.5
H20A C20 H20B 109.5
H20A C20 H20C 109.5
H20B C20 H20C 109.5
O7 S2 N2 107.6(3)
O7 S2 C34 107.3(3)
O8 S2 O7 119.6(3)
O8 S2 N2 106.3(3)
O8 S2 C34 106.6(3)
N2 S2 C34 109.1(3)
C27 O6 C28 115.8(5)
S2 N2 H2A 108.6
C30 N2 S2 125.1(4)
C30 N2 H2A 108.0
C22 C21 Br2 119.9(5)
C22 C21 C26 122.2(7)
C26 C21 Br2 118.0(5)
C21 C22 H22 120.7
C21 C22 C23 118.7(6)
C23 C22 H22 120.7
C22 C23 H23 119.9
C22 C23 C24 120.1(7)
C24 C23 H23 119.9
C23 C24 C27 117.5(6)
C25 C24 C23 120.8(7)
C25 C24 C27 121.7(6)
C24 C25 H25 120.3
C24 C25 C26 119.4(6)
C26 C25 H25 120.3
C21 C26 C25 118.8(6)
C21 C26 H26 120.6
C25 C26 H26 120.6
O5 C27 O6 123.5(7)
O5 C27 C24 124.7(7)
O6 C27 C24 111.9(6)
O6 C28 H28A 110.1
O6 C28 H28B 110.1
O6 C28 C29 107.9(5)
H28A C28 H28B 108.4
C29 C28 H28A 110.1
C29 C28 H28B 110.1
C28 C29 H29A 108.5
C28 C29 H29B 108.5
C28 C29 C30 115.3(5)
H29A C29 H29B 107.5
C30 C29 H29A 108.5
C30 C29 H29B 108.5
N2 C30 C29 110.2(5)
N2 C30 H30 109.3
N2 C30 C31 109.0(5)
C29 C30 H30 109.3
C29 C30 C31 109.8(5)
C31 C30 H30 109.3
C30 C31 H31A 108.5
C30 C31 H31B 108.5
H31A C31 H31B 107.5
C32 C31 C30 115.3(6)
C32 C31 H31A 108.5
C32 C31 H31B 108.5
C31 C32 H32A 108.8
C31 C32 H32B 108.8
C31 C32 C33 114.0(7)
H32A C32 H32B 107.6
C33 C32 H32A 108.8
C33 C32 H32B 108.8
C32 C33 H33A 109.5
C32 C33 H33B 109.5
C32 C33 H33C 109.5
H33A C33 H33B 109.5
H33A C33 H33C 109.5
H33B C33 H33C 109.5
C35 C34 S2 120.8(5)
C35 C34 C39 119.7(7)
C39 C34 S2 119.5(5)
C34 C35 H35 120.8
C34 C35 C36 118.4(8)
C36 C35 H35 120.8
C35 C36 H36 118.8
C37 C36 C35 122.4(8)
C37 C36 H36 118.8
C36 C37 C38 118.1(8)
C36 C37 C40 122.1(10)
C38 C37 C40 119.9(10)
C37 C38 H38 120.2
C37 C38 C39 119.6(8)
C39 C38 H38 120.2
C34 C39 C38 121.9(8)
C34 C39 H39 119.0
C38 C39 H39 119.0
C37 C40 H40A 109.5
C37 C40 H40B 109.5
C37 C40 H40C 109.5
H40A C40 H40B 109.5
H40A C40 H40C 109.5
H40B C40 H40C 109.5

loop_
_geom_bond_atom_site_label_1
_geom_bond_atom_site_label_2
_geom_bond_distance
Br1 C1 1.914(8)
S1 O3 1.440(5)
S1 O4 1.427(5)
S1 N1 1.609(5)
S1 C14 1.773(7)
O1 C7 1.207(8)
O2 C7 1.346(8)
O2 C8 1.451(7)
N1 H1 0.8601
N1 C10 1.502(8)
C1 C2 1.400(9)
C1 C6 1.370(10)
C2 H2 0.9300
C2 C3 1.382(10)
C3 H3 0.9300
C3 C4 1.384(9)
C4 C5 1.406(9)
C4 C7 1.488(10)
C5 H5 0.9300
C5 C6 1.379(10)
C6 H6 0.9300
C8 H8A 0.9700
C8 H8B 0.9700
C8 C9 1.520(9)
C9 H9A 0.9700
C9 H9B 0.9700
C9 C10 1.525(8)
C10 H10 0.9800
C10 C11 1.534(9)
C11 H11A 0.9700
C11 H11B 0.9700
C11 C12 1.511(9)
C12 H12A 0.9700
C12 H12B 0.9700
C12 C13 1.545(10)
C13 H13A 0.9600
C13 H13B 0.9600
C13 H13C 0.9600
C14 C15 1.389(9)
C14 C19 1.385(10)
C15 H15 0.9300
C15 C16 1.392(10)
C16 H16 0.9300
C16 C17 1.378(11)
C17 C18 1.383(12)
C17 C20 1.529(11)
C18 H18 0.9300
C18 C19 1.399(10)
C19 H19 0.9300
C20 H20A 0.9600
C20 H20B 0.9600
C20 H20C 0.9600
Br2 C21 1.896(7)
S2 O7 1.436(5)
S2 O8 1.423(5)
S2 N2 1.610(5)
S2 C34 1.762(7)
O5 C27 1.219(8)
O6 C27 1.344(8)
O6 C28 1.452(8)
N2 H2A 0.8600
N2 C30 1.494(7)
C21 C22 1.371(10)
C21 C26 1.389(9)
C22 H22 0.9300
C22 C23 1.382(10)
C23 H23 0.9300
C23 C24 1.392(9)
C24 C25 1.378(9)
C24 C27 1.488(10)
C25 H25 0.9300
C25 C26 1.393(9)
C26 H26 0.9300
C28 H28A 0.9700
C28 H28B 0.9700
C28 C29 1.520(9)
C29 H29A 0.9700
C29 H29B 0.9700
C29 C30 1.526(9)
C30 H30 0.9800
C30 C31 1.536(9)
C31 H31A 0.9700
C31 H31B 0.9700
C31 C32 1.519(9)
C32 H32A 0.9700
C32 H32B 0.9700
C32 C33 1.520(11)
C33 H33A 0.9600
C33 H33B 0.9600
C33 H33C 0.9600
C34 C35 1.371(10)
C34 C39 1.378(9)
C35 H35 0.9300
C35 C36 1.408(11)
C36 H36 0.9300
C36 C37 1.384(13)
C37 C38 1.388(13)
C37 C40 1.536(12)
C38 H38 0.9300
C38 C39 1.388(10)
C39 H39 0.9300
C40 H40A 0.9600
C40 H40B 0.9600
C40 H40C 0.9600

loop_
_geom_torsion_atom_site_label_1
_geom_torsion_atom_site_label_2
_geom_torsion_atom_site_label_3
_geom_torsion_atom_site_label_4
_geom_torsion
Br1 C1 C2 C3 178.2(5)
Br1 C1 C6 C5 -176.9(6)
S1 N1 C10 C9 -127.8(5)
S1 N1 C10 C11 110.7(6)
S1 C14 C15 C16 -178.3(5)
S1 C14 C19 C18 178.2(6)
O2 C8 C9 C10 64.8(7)
O3 S1 N1 C10 -35.5(6)
O3 S1 C14 C15 22.3(6)
O3 S1 C14 C19 -156.5(5)
O4 S1 N1 C10 -165.6(5)
O4 S1 C14 C15 152.0(5)
O4 S1 C14 C19 -26.8(6)
N1 S1 C14 C15 -93.1(6)
N1 S1 C14 C19 88.1(6)
N1 C10 C11 C12 -50.7(8)
C1 C2 C3 C4 -1.9(10)
C2 C1 C6 C5 0.5(12)
C2 C3 C4 C5 2.1(10)
C2 C3 C4 C7 -175.7(6)
C3 C4 C5 C6 -0.9(11)
C3 C4 C7 O1 -177.9(7)
C3 C4 C7 O2 3.4(9)
C4 C5 C6 C1 -0.4(12)
C5 C4 C7 O1 4.3(11)
C5 C4 C7 O2 -174.4(6)
C6 C1 C2 C3 0.6(11)
C7 O2 C8 C9 173.8(5)
C7 C4 C5 C6 177.0(7)
C8 O2 C7 O1 -1.8(10)
C8 O2 C7 C4 176.9(5)
C8 C9 C10 N1 66.9(7)
C8 C9 C10 C11 -171.6(5)
C9 C10 C11 C12 -171.5(6)
C10 C11 C12 C13 -176.2(6)
C14 S1 N1 C10 79.2(6)
C14 C15 C16 C17 -0.8(11)
C15 C14 C19 C18 -0.6(11)
C15 C16 C17 C18 1.3(12)
C15 C16 C17 C20 178.3(7)
C16 C17 C18 C19 -1.4(13)
C17 C18 C19 C14 1.1(12)
C19 C14 C15 C16 0.5(10)
C20 C17 C18 C19 -178.4(8)
Br2 C21 C22 C23 179.0(6)
Br2 C21 C26 C25 179.9(5)
S2 N2 C30 C29 -126.6(5)
S2 N2 C30 C31 112.8(6)
S2 C34 C35 C36 178.9(6)
S2 C34 C39 C38 -179.1(6)
O6 C28 C29 C30 62.8(7)
O7 S2 N2 C30 -21.5(6)
O7 S2 C34 C35 15.8(7)
O7 S2 C34 C39 -164.6(6)
O8 S2 N2 C30 -150.7(5)
O8 S2 C34 C35 145.2(6)
O8 S2 C34 C39 -35.3(6)
N2 S2 C34 C35 -100.5(6)
N2 S2 C34 C39 79.1(6)
N2 C30 C31 C32 -54.4(7)
C21 C22 C23 C24 1.8(12)
C22 C21 C26 C25 0.4(11)
C22 C23 C24 C25 -1.1(11)
C22 C23 C24 C27 179.0(7)
C23 C24 C25 C26 -0.1(10)
C23 C24 C27 O5 -3.7(11)
C23 C24 C27 O6 177.0(6)
C24 C25 C26 C21 0.4(10)
C25 C24 C27 O5 176.3(7)
C25 C24 C27 O6 -3.0(9)
C26 C21 C22 C23 -1.5(12)
C27 O6 C28 C29 173.7(5)
C27 C24 C25 C26 179.9(6)
C28 O6 C27 O5 -2.4(10)
C28 O6 C27 C24 176.9(5)
C28 C29 C30 N2 59.9(7)
C28 C29 C30 C31 180.0(5)
C29 C30 C31 C32 -175.1(6)
C30 C31 C32 C33 -172.3(7)
C34 S2 N2 C30 94.7(6)
C34 C35 C36 C37 0.4(12)
C35 C34 C39 C38 0.4(11)
C35 C36 C37 C38 -0.1(13)
C35 C36 C37 C40 179.7(8)
C36 C37 C38 C39 -0.1(12)
C37 C38 C39 C34 -0.1(12)
C39 C34 C35 C36 -0.6(11)
C40 C37 C38 C39 -179.8(8)

loop_
_twin_individual_id
_twin_individual_mass_fraction_refined
1 0.988(12)
2 0.012(12)
